data_4342698
loop_
_publ_author_name
'Sprenger, Jan A. P.'
'Landmann, Johannes'
'Drisch, Michael'
'Ignat'ev, Nikolai'
'Finze, Maik'

_publ_section_title
;
 Syntheses of Tricyanofluoroborates M[BF(CN)3] (M = Na, K): (CH3)3SiCl
 Catalysis, Countercation Effect, and Reaction Intermediates.
;
_journal_issue 7
_journal_name_full 'Inorganic chemistry'
_journal_page_first 3403
_journal_page_last 3412
_journal_paper_doi 10.1021/ic503077c
_journal_volume 54
_journal_year 2015
_chemical_formula_moiety 'C7 H9 B F N4 Na Si'
_chemical_formula_sum 'C7 H9 B F N4 Na Si'
_chemical_formula_weight 230.07
_chemical_name_systematic
;
 ?
;
_space_group_crystal_system orthorhombic
_space_group_IT_number 62
_space_group_name_Hall '-P 2ac 2n'
_space_group_name_H-M_alt 'P n m a'
_symmetry_space_group_name_Hall '-P 2ac 2n'
_symmetry_space_group_name_H-M 'P n m a'
_atom_sites_solution_hydrogens geom
_atom_sites_solution_primary direct
_atom_sites_solution_secondary difmap
_audit_creation_method SHELXL-2013
_cell_angle_alpha 90
_cell_angle_beta 90
_cell_angle_gamma 90
_cell_formula_units_Z 4
_cell_length_a 14.6004(9)
_cell_length_b 8.8498(7)
_cell_length_c 10.0689(10)
_cell_measurement_reflns_used 8510
_cell_measurement_temperature 100(2)
_cell_measurement_theta_max 26.8615
_cell_measurement_theta_min 2.787
_cell_volume 1301.01(18)
_computing_cell_refinement 'Saint+ ver. 8.34A (Bruker AXS)'
_computing_data_collection 'APEX2 ver. 2014.9 (Bruker AXS)'
_computing_data_reduction 'Saint+ ver. 8.34A (Bruker AXS)'
_computing_molecular_graphics 'XP ver. 5.1 (Bruker AXS, 1998)'
_computing_publication_material 'SHELXL-2013 (Sheldrick, 2013)'
_computing_structure_refinement 'SHELXL-2013 (Sheldrick, 2013)'
_computing_structure_solution 'SHELXT-2014 (Sheldrick, 2014)'
_diffrn_ambient_temperature 100(2)
_diffrn_measured_fraction_theta_full 0.998
_diffrn_measured_fraction_theta_max 0.999
_diffrn_measurement_device_type 'Bruker X8-APEX II'
_diffrn_measurement_method '\f and \w scans'
_diffrn_radiation_monochromator graphite
_diffrn_radiation_source 'rotating anode'
_diffrn_radiation_type MoK\a
_diffrn_radiation_wavelength 0.71073
_diffrn_reflns_av_R_equivalents 0.0304
_diffrn_reflns_av_unetI/netI 0.0146
_diffrn_reflns_Laue_measured_fraction_full 0.998
_diffrn_reflns_Laue_measured_fraction_max 0.999
_diffrn_reflns_limit_h_max 17
_diffrn_reflns_limit_h_min -18
_diffrn_reflns_limit_k_max 10
_diffrn_reflns_limit_k_min -10
_diffrn_reflns_limit_l_max 12
_diffrn_reflns_limit_l_min -12
_diffrn_reflns_number 14585
_diffrn_reflns_point_group_measured_fraction_full 0.998
_diffrn_reflns_point_group_measured_fraction_max 0.999
_diffrn_reflns_theta_full 25.000
_diffrn_reflns_theta_max 25.994
_diffrn_reflns_theta_min 2.457
_exptl_absorpt_coefficient_mu 0.199
_exptl_absorpt_correction_T_max 0.7454
_exptl_absorpt_correction_T_min 0.6764
_exptl_absorpt_correction_type analytical
_exptl_absorpt_process_details 'Sadabs 2014/4 (Bruker 2014)'
_exptl_crystal_colour colorless
_exptl_crystal_density_diffrn 1.175
_exptl_crystal_density_method 'not measured'
_exptl_crystal_description block
_exptl_crystal_F_000 472
_exptl_crystal_size_max 0.13
_exptl_crystal_size_mid 0.09
_exptl_crystal_size_min 0.08
_refine_diff_density_max 0.302
_refine_diff_density_min -0.209
_refine_diff_density_rms 0.036
_refine_ls_extinction_method none
_refine_ls_goodness_of_fit_ref 1.072
_refine_ls_hydrogen_treatment constr
_refine_ls_matrix_type full
_refine_ls_number_parameters 84
_refine_ls_number_reflns 1364
_refine_ls_number_restraints 0
_refine_ls_restrained_S_all 1.072
_refine_ls_R_factor_all 0.0254
_refine_ls_R_factor_gt 0.0228
_refine_ls_shift/su_max 0.000
_refine_ls_shift/su_mean 0.000
_refine_ls_structure_factor_coef Fsqd
_refine_ls_weighting_details 'w=1/[\s^2^(Fo^2^)+(0.0254P)^2^+0.4535P] where P=(Fo^2^+2Fc^2^)/3'
_refine_ls_weighting_scheme calc
_refine_ls_wR_factor_gt 0.0583
_refine_ls_wR_factor_ref 0.0598
_reflns_Friedel_coverage 0.000
_reflns_number_gt 1272
_reflns_number_total 1364
_reflns_threshold_expression 'I > 2\s(I)'
_cod_data_source_file ic503077c_si_002.cif
_cod_data_source_block NaBFCN3TMSCN
_cod_depositor_comments 'Adding full bibliography for 4342698.cif.'
_cod_database_code 4342698
_shelx_space_group_comment
;
The symmetry employed for this shelxl refinement is uniquely defined
by the following loop, which should always be used as a source of
symmetry information in preference to the above space-group names.
They are only intended as comments.
;
_shelxl_version_number 2013-4

loop_
_space_group_symop_operation_xyz
'x, y, z'
'-x+1/2, -y, z+1/2'
'-x, y+1/2, -z'
'x+1/2, -y+1/2, -z+1/2'
'-x, -y, -z'
'x-1/2, y, -z-1/2'
'x, -y-1/2, z'
'-x-1/2, y-1/2, z-1/2'

loop_
_atom_site_label
_atom_site_type_symbol
_atom_site_fract_x
_atom_site_fract_y
_atom_site_fract_z
_atom_site_U_iso_or_equiv
_atom_site_adp_type
_atom_site_occupancy
_atom_site_site_symmetry_order
_atom_site_calc_flag
_atom_site_refinement_flags_posn
_atom_site_refinement_flags_adp
_atom_site_refinement_flags_occupancy
B1 B 0.34273(10) 0.7500 0.42968(15) 0.0134(3) Uani 1 2 d S T P
F1 F 0.31142(5) 0.7500 0.29832(8) 0.01840(19) Uani 1 2 d S T P
C1 C 0.45325(9) 0.7500 0.43221(13) 0.0142(3) Uani 1 2 d S T P
N1 N 0.53147(8) 0.7500 0.43295(12) 0.0195(3) Uani 1 2 d S T P
C2 C 0.30888(6) 0.60182(11) 0.50850(9) 0.0162(2) Uani 1 1 d . . .
N2 N 0.28859(6) 0.49520(10) 0.56570(9) 0.0236(2) Uani 1 1 d . . .
Na1 Na 0.18466(4) 0.7500 0.16339(5) 0.01380(14) Uani 1 2 d S T P
Si1 Si 0.01766(3) 0.7500 0.64914(4) 0.01814(12) Uani 1 2 d S T P
C3 C 0.07300(10) 0.7500 0.47904(14) 0.0202(3) Uani 1 2 d S T P
N3 N 0.10752(9) 0.7500 0.37696(13) 0.0267(3) Uani 1 2 d S T P
C4 C 0.05898(9) 0.57623(13) 0.73046(11) 0.0323(3) Uani 1 1 d . . .
H4A H 0.0381 0.4879 0.6801 0.048 Uiso 1 1 calc R U .
H4B H 0.0348 0.5712 0.8211 0.048 Uiso 1 1 calc R U .
H4C H 0.1261 0.5772 0.7334 0.048 Uiso 1 1 calc R U .
C5 C -0.10744(12) 0.7500 0.6178(2) 0.0427(5) Uani 1 2 d S T P
H5A H -0.1260 0.8487 0.5828 0.064 Uiso 0.5 1 calc R U P
H5B H -0.1401 0.7300 0.7010 0.064 Uiso 0.5 1 calc R U P
H5C H -0.1224 0.6712 0.5529 0.064 Uiso 0.5 1 calc R U P

loop_
_atom_site_aniso_label
_atom_site_aniso_U_11
_atom_site_aniso_U_22
_atom_site_aniso_U_33
_atom_site_aniso_U_23
_atom_site_aniso_U_13
_atom_site_aniso_U_12
B1 0.0130(7) 0.0118(7) 0.0154(7) 0.000 -0.0011(6) 0.000
F1 0.0177(4) 0.0216(4) 0.0160(4) 0.000 -0.0052(3) 0.000
C1 0.0178(7) 0.0125(7) 0.0122(6) 0.000 0.0002(5) 0.000
N1 0.0162(6) 0.0224(7) 0.0197(6) 0.000 0.0003(5) 0.000
C2 0.0131(4) 0.0151(5) 0.0203(5) -0.0014(4) 0.0001(4) 0.0023(4)
N2 0.0218(4) 0.0180(5) 0.0311(5) 0.0050(4) 0.0031(4) 0.0016(4)
Na1 0.0138(3) 0.0132(3) 0.0144(3) 0.000 -0.0014(2) 0.000
Si1 0.0223(2) 0.0173(2) 0.0149(2) 0.000 0.00340(15) 0.000
C3 0.0182(7) 0.0237(8) 0.0186(7) 0.000 -0.0028(6) 0.000
N3 0.0218(7) 0.0391(8) 0.0192(7) 0.000 -0.0007(5) 0.000
C4 0.0531(8) 0.0205(6) 0.0233(6) 0.0025(5) 0.0051(5) 0.0041(5)
C5 0.0242(9) 0.0660(14) 0.0381(10) 0.000 0.0074(8) 0.000

loop_
_atom_type_symbol
_atom_type_description
_atom_type_scat_dispersion_real
_atom_type_scat_dispersion_imag
_atom_type_scat_source
C C 0.0033 0.0016 'International Tables Vol C Tables 4.2.6.8 and 6.1.1.4'
B B 0.0013 0.0007 'International Tables Vol C Tables 4.2.6.8 and 6.1.1.4'
N N 0.0061 0.0033 'International Tables Vol C Tables 4.2.6.8 and 6.1.1.4'
F F 0.0171 0.0103 'International Tables Vol C Tables 4.2.6.8 and 6.1.1.4'
Si Si 0.0817 0.0704 'International Tables Vol C Tables 4.2.6.8 and 6.1.1.4'
K K 0.2009 0.2494 'International Tables Vol C Tables 4.2.6.8 and 6.1.1.4'
Na Na 0.0362 0.0249 'International Tables Vol C Tables 4.2.6.8 and 6.1.1.4'
H H 0.0000 0.0000 'International Tables Vol C Tables 4.2.6.8 and 6.1.1.4'

loop_
_geom_angle_atom_site_label_1
_geom_angle_atom_site_label_2
_geom_angle_atom_site_label_3
_geom_angle
_geom_angle_site_symmetry_1
_geom_angle_site_symmetry_3
F1 B1 C2 111.44(7) . 7_575
F1 B1 C2 111.44(7) . .
C2 B1 C2 109.03(11) 7_575 .
F1 B1 C1 109.97(11) . .
C2 B1 C1 107.40(7) 7_575 .
C2 B1 C1 107.40(7) . .
B1 F1 Na1 145.35(8) . .
N1 C1 B1 179.47(14) . .
C1 N1 Na1 156.18(11) . 6_656
N2 C2 B1 177.13(10) . .
C2 N2 Na1 154.71(8) . 2_565
F1 Na1 N2 96.36(3) . 2_564
F1 Na1 N2 96.36(3) . 8_665
N2 Na1 N2 128.00(5) 2_564 8_665
F1 Na1 N3 81.36(4) . .
N2 Na1 N3 115.85(2) 2_564 .
N2 Na1 N3 115.85(2) 8_665 .
F1 Na1 N1 167.16(4) . 6_556
N2 Na1 N1 89.21(3) 2_564 6_556
N2 Na1 N1 89.21(3) 8_665 6_556
N3 Na1 N1 85.80(5) . 6_556
C4 Si1 C4 113.04(8) . 7_575
C4 Si1 C5 113.46(5) . .
C4 Si1 C5 113.46(5) 7_575 .
C4 Si1 C3 105.19(4) . .
C4 Si1 C3 105.19(4) 7_575 .
C5 Si1 C3 105.44(8) . .
N3 C3 Si1 179.13(13) . .
C3 N3 Na1 178.48(12) . .

loop_
_geom_bond_atom_site_label_1
_geom_bond_atom_site_label_2
_geom_bond_distance
_geom_bond_site_symmetry_2
B1 F1 1.3995(17) .
B1 C2 1.6105(13) 7_575
B1 C2 1.6105(13) .
B1 C1 1.614(2) .
F1 Na1 2.2958(9) .
C1 N1 1.1421(18) .
N1 Na1 2.4379(13) 6_656
C2 N2 1.1444(13) .
N2 Na1 2.4143(9) 2_565
Na1 N2 2.4144(9) 2_564
Na1 N2 2.4144(9) 8_665
Na1 N3 2.4275(14) .
Na1 N1 2.4380(13) 6_556
Si1 C4 1.8438(11) .
Si1 C4 1.8438(11) 7_575
Si1 C5 1.8537(18) .
Si1 C3 1.8937(15) .
C3 N3 1.145(2) .
